data_4113639
loop_
_publ_author_name
'Ivor Bull'
'Philip Lightfoot'
'Luis A. Villaescusa'
'Lucy M. Bull'
'Richard K. B. Gover'
'John S. O. Evans'
'Russell E. Morris'

_publ_section_title
;
 An X-ray Diffraction and MAS NMR Study of the Thermal Expansion
 Properties of Calcined Siliceous Ferrierite
;
_journal_name_full 'Journal of the American Chemical Society'
_journal_page_first 4342
_journal_page_last 4349
_journal_paper_doi 10.1021/ja0292400
_journal_volume 125
_journal_year 2003
_chemical_formula_sum 'O72 Si36'
_chemical_formula_weight 2163.24
_chemical_name_systematic
;
 ?
;
_space_group_IT_number 71
_symmetry_cell_setting orthorhombic
_symmetry_space_group_name_Hall '-I 2 2'
_symmetry_space_group_name_H-M 'I m m m'
_atom_sites_solution_hydrogens geom
_atom_sites_solution_primary direct
_atom_sites_solution_secondary difmap
_audit_conform_dict_location ftp://ftp.iucr.org/pub/cif_core.dic
_audit_conform_dict_name cif_core.dic
_audit_conform_dict_version 2.2
_audit_creation_date 2002-08-30T15:36:22-00:00
_audit_creation_method 'WinGX routine CIF_UPDATE'
_cell_angle_alpha 90
_cell_angle_beta 90
_cell_angle_gamma 90
_cell_formula_units_Z 1
_cell_length_a 7.427(4)
_cell_length_b 14.061(7)
_cell_length_c 18.760(10)
_cell_measurement_temperature 468(2)
_cell_volume 1959.1(18)
_computing_structure_refinement 'SHELXL-97 (Sheldrick, 1997)'
_diffrn_ambient_temperature 468(2)
_diffrn_measured_fraction_theta_full 0.691
_diffrn_measured_fraction_theta_max 0.691
_diffrn_radiation_monochromator graphite
_diffrn_radiation_wavelength 0.6883
_diffrn_reflns_av_R_equivalents 0.0962
_diffrn_reflns_av_unetI/netI 0.0872
_diffrn_reflns_limit_h_max 10
_diffrn_reflns_limit_h_min -10
_diffrn_reflns_limit_k_max 2
_diffrn_reflns_limit_k_min -19
_diffrn_reflns_limit_l_max 20
_diffrn_reflns_limit_l_min -21
_diffrn_reflns_number 3997
_diffrn_reflns_theta_full 29.21
_diffrn_reflns_theta_max 29.21
_diffrn_reflns_theta_min 2.81
_exptl_absorpt_coefficient_mu 0.689
_exptl_absorpt_correction_type none
_exptl_crystal_density_diffrn 1.834
_exptl_crystal_F_000 1080
_refine_diff_density_max 1.066
_refine_diff_density_min -1.415
_refine_diff_density_rms 0.256
_refine_ls_extinction_method none
_refine_ls_goodness_of_fit_ref 1.115
_refine_ls_hydrogen_treatment mixed
_refine_ls_matrix_type full
_refine_ls_number_parameters 76
_refine_ls_number_reflns 1156
_refine_ls_number_restraints 0
_refine_ls_restrained_S_all 1.115
_refine_ls_R_factor_all 0.1281
_refine_ls_R_factor_gt 0.1008
_refine_ls_shift/su_max 1.914
_refine_ls_shift/su_mean 0.027
_refine_ls_structure_factor_coef Fsqd
_refine_ls_weighting_details 'calc w=1/[\s^2^(Fo^2^)+(0.1903P)^2^+0.0000P] where P=(Fo^2^+2Fc^2^)/3'
_refine_ls_weighting_scheme calc
_refine_ls_wR_factor_gt 0.2679
_refine_ls_wR_factor_ref 0.2761
_reflns_number_gt 851
_reflns_number_total 1156
_reflns_threshold_expression >2sigma(I)
_cod_data_source_file ja0292400si20030117_034922.cif
_cod_data_source_block 468
_cod_original_cell_volume 1959.0(17)
_cod_database_code 4113639

loop_
_symmetry_equiv_pos_as_xyz
'x, y, z'
'-x, -y, z'
'x, -y, -z'
'-x, y, -z'
'x+1/2, y+1/2, z+1/2'
'-x+1/2, -y+1/2, z+1/2'
'x+1/2, -y+1/2, -z+1/2'
'-x+1/2, y+1/2, -z+1/2'
'-x, -y, -z'
'x, y, -z'
'-x, y, z'
'x, -y, z'
'-x+1/2, -y+1/2, -z+1/2'
'x+1/2, y+1/2, -z+1/2'
'-x+1/2, y+1/2, z+1/2'
'x+1/2, -y+1/2, z+1/2'

loop_
_atom_site_label
_atom_site_type_symbol
_atom_site_fract_x
_atom_site_fract_y
_atom_site_fract_z
_atom_site_U_iso_or_equiv
_atom_site_adp_type
_atom_site_occupancy
_atom_site_symmetry_multiplicity
_atom_site_calc_flag
_atom_site_refinement_flags
Si1 Si 0 0.29928(14) 0.08379(16) 0.0199(7) Uani 1 2 d S
Si2 Si 0.2941(2) 0.20204(10) 0.17555(12) 0.0225(6) Uani 1 1 d .
Si3 Si 0 0.5 0.1540(2) 0.0211(9) Uani 1 4 d S
Si4 Si 0.2065(4) 0 0.22688(17) 0.0243(8) Uani 1 2 d S
O1 O 0.5 0.2171(6) 0.1561(6) 0.042(2) Uani 1 2 d S
O2 O 0.2491(9) 0.0919(3) 0.1808(4) 0.0483(17) Uani 1 1 d .
O3 O 0 0.2894(8) 0 0.044(3) Uani 1 4 d S
O4 O 0 0 0.2499(7) 0.038(3) Uani 1 4 d S
O5 O 0.1771(8) 0.2495(4) 0.1141(4) 0.0471(18) Uani 1 1 d .
O6 O 0 0.4090(5) 0.1044(5) 0.047(2) Uani 1 2 d S
O7 O 0.1757(13) 0.5 0.2028(6) 0.055(3) Uani 1 2 d S
O8 O 0.25 0.25 0.25 0.063(3) Uani 1 2 d S

loop_
_atom_site_aniso_label
_atom_site_aniso_U_11
_atom_site_aniso_U_22
_atom_site_aniso_U_33
_atom_site_aniso_U_23
_atom_site_aniso_U_13
_atom_site_aniso_U_12
Si1 0.0269(13) 0.0193(10) 0.0136(18) 0.0006(8) 0 0
Si2 0.0236(9) 0.0222(8) 0.0218(15) 0.0011(6) -0.0002(9) 0.0013(6)
Si3 0.0275(18) 0.0189(13) 0.017(3) 0 0 0
Si4 0.0244(13) 0.0204(10) 0.028(2) 0 -0.0040(12) 0
O1 0.033(4) 0.049(4) 0.045(7) 0.010(4) 0 0
O2 0.070(4) 0.027(2) 0.048(5) 0.006(2) 0.010(3) -0.007(2)
O3 0.083(10) 0.051(6) 0.000(8) 0 0 0
O4 0.030(5) 0.062(7) 0.023(9) 0 0 0
O5 0.043(3) 0.059(3) 0.039(5) 0.016(3) -0.007(3) 0.011(3)
O6 0.077(6) 0.024(3) 0.040(6) -0.013(3) 0 0
O7 0.042(5) 0.080(6) 0.043(8) 0 -0.026(5) 0
O8 0.087(7) 0.072(6) 0.030(7) -0.028(5) 0.013(6) 0.009(5)

loop_
_atom_type_symbol
_atom_type_description
_atom_type_scat_dispersion_real
_atom_type_scat_dispersion_imag
_atom_type_scat_source
O O 0.0106 0.006 'International Tables Vol C Tables 4.2.6.8 and 6.1.1.4'
Si Si 0.0817 0.0704 'International Tables Vol C Tables 4.2.6.8 and 6.1.1.4'

loop_
_geom_angle_atom_site_label_1
_geom_angle_atom_site_label_2
_geom_angle_atom_site_label_3
_geom_angle
_geom_angle_site_symmetry_1
_geom_angle_site_symmetry_3
O3 Si1 O6 109.1(5) . .
O3 Si1 O5 108.5(3) . .
O6 Si1 O5 109.8(3) . .
O3 Si1 O5 108.5(3) . 11
O6 Si1 O5 109.8(3) . 11
O5 Si1 O5 111.1(5) . 11
O8 Si2 O1 110.2(4) . .
O8 Si2 O2 108.5(3) . .
O1 Si2 O2 110.3(4) . .
O8 Si2 O5 110.3(3) . .
O1 Si2 O5 107.7(4) . .
O2 Si2 O5 109.9(4) . .
O6 Si3 O6 107.9(7) 2_565 .
O6 Si3 O7 109.8(3) 2_565 .
O6 Si3 O7 109.8(3) . .
O6 Si3 O7 109.8(3) 2_565 2_565
O6 Si3 O7 109.8(3) . 2_565
O7 Si3 O7 109.8(9) . 2_565
O7 Si4 O2 110.1(4) 13 12
O7 Si4 O2 110.1(4) 13 .
O2 Si4 O2 109.1(5) 12 .
O7 Si4 O4 107.9(7) 13 .
O2 Si4 O4 109.9(4) 12 .
O2 Si4 O4 109.9(4) . .
Si2 O1 Si2 149.1(7) 11_655 .
Si4 O2 Si2 150.5(5) . .
Si1 O3 Si1 169.9(8) . 10
Si4 O4 Si4 148.6(10) 2 .
Si2 O5 Si1 153.3(5) . .
Si3 O6 Si1 158.0(7) . .
Si4 O7 Si3 158.7(9) 13 .
Si2 O8 Si2 180.00(8) . 13

loop_
_geom_bond_atom_site_label_1
_geom_bond_atom_site_label_2
_geom_bond_distance
_geom_bond_site_symmetry_2
Si1 O3 1.578(3) .
Si1 O6 1.590(7) .
Si1 O5 1.594(6) .
Si1 O5 1.594(6) 11
Si2 O8 1.585(2) .
Si2 O1 1.587(3) .
Si2 O2 1.588(5) .
Si2 O5 1.591(6) .
Si3 O6 1.583(7) 2_565
Si3 O6 1.583(7) .
Si3 O7 1.594(10) .
Si3 O7 1.594(10) 2_565
Si4 O7 1.582(11) 13
Si4 O2 1.587(5) 12
Si4 O2 1.587(5) .
Si4 O4 1.593(4) .
O1 Si2 1.587(3) 11_655
O3 Si1 1.578(3) 10
O4 Si4 1.593(4) 2
O7 Si4 1.582(11) 13
O8 Si2 1.585(2) 13

loop_
_geom_torsion_atom_site_label_1
_geom_torsion_atom_site_label_2
_geom_torsion_atom_site_label_3
_geom_torsion_atom_site_label_4
_geom_torsion
_geom_torsion_site_symmetry_1
_geom_torsion_site_symmetry_4
O8 Si2 O1 Si2 59.6(13) . 11_655
O2 Si2 O1 Si2 -60.1(14) . 11_655
O5 Si2 O1 Si2 -180.0(11) . 11_655
O7 Si4 O2 Si2 -38.1(12) 13 .
O2 Si4 O2 Si2 -159.0(6) 12 .
O4 Si4 O2 Si2 80.5(11) . .
O8 Si2 O2 Si4 -15.2(11) . .
O1 Si2 O2 Si4 105.6(11) . .
O5 Si2 O2 Si4 -135.8(10) . .
O6 Si1 O3 Si1 0.000(3) . 10
O5 Si1 O3 Si1 -119.6(3) . 10
O5 Si1 O3 Si1 119.6(3) 11 10
O7 Si4 O4 Si4 180 13 2
O2 Si4 O4 Si4 -60.0(3) 12 2
O2 Si4 O4 Si4 60.0(3) . 2
O8 Si2 O5 Si1 -33.2(11) . .
O1 Si2 O5 Si1 -153.4(10) . .
O2 Si2 O5 Si1 86.4(10) . .
O3 Si1 O5 Si2 -160.6(10) . .
O6 Si1 O5 Si2 80.2(10) . .
O5 Si1 O5 Si2 -41.5(13) 11 .
O6 Si3 O6 Si1 180.000(2) 2_565 .
O7 Si3 O6 Si1 60.4(4) . .
O7 Si3 O6 Si1 -60.4(4) 2_565 .
O3 Si1 O6 Si3 180.0000 . .
O5 Si1 O6 Si3 -61.3(3) . .
O5 Si1 O6 Si3 61.3(3) 11 .
O6 Si3 O7 Si4 120.8(4) 2_565 13
O6 Si3 O7 Si4 -120.8(4) . 13
O7 Si3 O7 Si4 0.000(2) 2_565 13
O1 Si2 O8 Si2 6E1(10) . 13
O2 Si2 O8 Si2 -18E1(10) . 13
O5 Si2 O8 Si2 -6E1(10) . 13
